data_1518144
loop_
_publ_author_name
'Maeno, Mayaka'
'Tokunaga, Etsuko'
'Yamamoto, Takeshi'
'Suzuki, Toshiya'
'Ogino, Yoshiyuki'
'Ito, Emi'
'Shiro, Motoo'
'Asahi, Toru'
'Shibata, Norio'

_publ_section_title
;
 Self-disproportionation of enantiomers of thalidomide and its fluorinated
 analogue via gravity-driven achiral chromatography: mechanistic rationale
 and implications
;
_journal_issue 2
_journal_name_full 'Chem. Sci.'
_journal_page_first 1043
_journal_paper_doi 10.1039/C4SC03047H
_journal_volume 6
_journal_year 2015
_chemical_formula_moiety 'C13 H9 F N2 O4'
_chemical_formula_sum 'C13 H9 F N2 O4'
_chemical_formula_weight 276.22
_space_group_IT_number 14
_symmetry_cell_setting monoclinic
_symmetry_Int_Tables_number 14
_symmetry_space_group_name_Hall '-P 2ybc'
_symmetry_space_group_name_H-M 'P 1 21/c 1'
_atom_sites_solution_hydrogens geom
_atom_sites_solution_primary direct
_atom_sites_solution_secondary difmap
_cell_angle_alpha 90.0000
_cell_angle_beta 99.3083(12)
_cell_angle_gamma 90.0000
_cell_formula_units_Z 4
_cell_length_a 7.24677(14)
_cell_length_b 14.8112(3)
_cell_length_c 11.0943(2)
_cell_measurement_reflns_used 17970
_cell_measurement_temperature 223
_cell_measurement_theta_max 68.22
_cell_measurement_theta_min 2.98
_cell_volume 1175.11(4)
_computing_cell_refinement 'RAPID AUTO'
_computing_data_collection 'RAPID AUTO (Rigaku, ????)'
_computing_data_reduction 'RAPID AUTO'
_computing_molecular_graphics 'CrystalStructure 4.0'
_computing_publication_material 'CrystalStructure 4.0 (Rigaku, 2010)'
_computing_structure_refinement 'SHELXL97 (Sheldrick, 2008)'
_computing_structure_solution 'SHELXS97 (Sheldrick, 2008)'
_diffrn_ambient_temperature 223
_diffrn_detector_area_resol_mean 10.000
_diffrn_measured_fraction_theta_full 1.000
_diffrn_measured_fraction_theta_max 1.000
_diffrn_measurement_device_type 'Rigaku R-AXIS RAPID'
_diffrn_measurement_method \w
_diffrn_radiation_type 'Cu K\a'
_diffrn_radiation_wavelength 1.54187
_diffrn_reflns_av_R_equivalents 0.0829
_diffrn_reflns_limit_h_max 8
_diffrn_reflns_limit_h_min -8
_diffrn_reflns_limit_k_max 17
_diffrn_reflns_limit_k_min -17
_diffrn_reflns_limit_l_max 13
_diffrn_reflns_limit_l_min -13
_diffrn_reflns_number 18765
_diffrn_reflns_theta_full 68.23
_diffrn_reflns_theta_max 68.22
_diffrn_standards_number 0
_exptl_absorpt_coefficient_mu 1.103
_exptl_absorpt_correction_T_max 0.896
_exptl_absorpt_correction_T_min 0.550
_exptl_absorpt_correction_type multi-scan
_exptl_absorpt_process_details 'ABSCOR (Rigaku, 1995)'
_exptl_crystal_colour unknown
_exptl_crystal_density_diffrn 1.561
_exptl_crystal_density_method 'not measured'
_exptl_crystal_description unknown
_exptl_crystal_F_000 568.00
_exptl_crystal_size_max 0.100
_exptl_crystal_size_mid 0.100
_exptl_crystal_size_min 0.100
_refine_diff_density_max 0.200
_refine_diff_density_min -0.250
_refine_ls_extinction_coef 0.0326(15)
_refine_ls_extinction_method SHELXL
_refine_ls_goodness_of_fit_ref 1.112
_refine_ls_hydrogen_treatment refxyz
_refine_ls_number_parameters 209
_refine_ls_number_reflns 2154
_refine_ls_number_restraints 0
_refine_ls_R_factor_gt 0.0414
_refine_ls_shift/su_max 0.000
_refine_ls_structure_factor_coef Fsqd
_refine_ls_weighting_details 'w = 1/[\s^2^(Fo^2^)+(0.0439P)^2^+0.3623P] where P=(Fo^2^+2Fc^2^)/3'
_refine_ls_weighting_scheme calc
_refine_ls_wR_factor_ref 0.1031
_reflns_number_gt 1947
_reflns_number_total 2154
_reflns_threshold_expression F^2^>2.0\s(F^2^)
_cod_data_source_file c4sc03047h2.cif
_cod_data_source_block 20110309
_cod_depositor_comments 'Adding full bibliography for 1518142--1518147.cif.'
_cod_database_code 1518144

loop_
_symmetry_equiv_pos_site_id
_symmetry_equiv_pos_as_xyz
1 +X,+Y,+Z
2 -X,1/2+Y,1/2-Z
3 -X,-Y,-Z
4 +X,1/2-Y,1/2+Z

loop_
_atom_site_label
_atom_site_type_symbol
_atom_site_fract_x
_atom_site_fract_y
_atom_site_fract_z
_atom_site_U_iso_or_equiv
_atom_site_adp_type
_atom_site_occupancy
_atom_site_symmetry_multiplicity
_atom_site_calc_flag
F1 F 0.38619(16) 0.73217(7) 0.74118(9) 0.0462(4) Uani 1.0 4 d
O2 O 0.39171(17) 0.46769(8) 0.66449(11) 0.0392(4) Uani 1.0 4 d
O3 O 0.16123(19) 0.67614(8) 0.90556(11) 0.0433(4) Uani 1.0 4 d
O4 O 0.58100(17) 0.64214(9) 0.60252(11) 0.0447(4) Uani 1.0 4 d
O5 O 0.07062(19) 0.57933(12) 0.32672(12) 0.0567(5) Uani 1.0 4 d
N6 N 0.27983(18) 0.58948(8) 0.76165(11) 0.0273(4) Uani 1.0 4 d
N7 N 0.3210(2) 0.61325(10) 0.46572(12) 0.0344(4) Uani 1.0 4 d
C8 C 0.3352(2) 0.49912(10) 0.75205(14) 0.0279(4) Uani 1.0 4 d
C9 C 0.3099(2) 0.45505(11) 0.86783(14) 0.0291(4) Uani 1.0 4 d
C10 C 0.3421(3) 0.36685(12) 0.90502(17) 0.0383(5) Uani 1.0 4 d
C11 C 0.3148(3) 0.34558(14) 1.02283(19) 0.0446(5) Uani 1.0 4 d
C12 C 0.2577(3) 0.41037(14) 1.09977(17) 0.0439(5) Uani 1.0 4 d
C13 C 0.2220(3) 0.49845(13) 1.06094(16) 0.0373(5) Uani 1.0 4 d
C14 C 0.2489(2) 0.51929(11) 0.94314(14) 0.0290(4) Uani 1.0 4 d
C15 C 0.2220(3) 0.60529(11) 0.87592(14) 0.0303(4) Uani 1.0 4 d
C16 C 0.4132(3) 0.63629(11) 0.57908(14) 0.0322(4) Uani 1.0 4 d
C17 C 0.2892(3) 0.66263(10) 0.67526(14) 0.0305(4) Uani 1.0 4 d
C18 C 0.0989(3) 0.69577(12) 0.61746(16) 0.0376(5) Uani 1.0 4 d
C19 C 0.0100(3) 0.62937(15) 0.52193(17) 0.0418(5) Uani 1.0 4 d
C20 C 0.1307(3) 0.60577(12) 0.42859(15) 0.0369(4) Uani 1.0 4 d
H21 H 0.382(3) 0.3215(12) 0.8486(16) 0.0278 Uiso 1.0 4 d
H22 H 0.333(3) 0.2871(12) 1.0531(16) 0.0278 Uiso 1.0 4 d
H23 H 0.241(3) 0.3956(11) 1.1813(17) 0.0278 Uiso 1.0 4 d
H24 H 0.176(3) 0.5438(12) 1.1089(16) 0.0278 Uiso 1.0 4 d
H25 H 0.392(3) 0.5987(12) 0.4134(17) 0.0278 Uiso 1.0 4 d
H26 H 0.019(3) 0.7036(12) 0.6812(16) 0.0278 Uiso 1.0 4 d
H27 H 0.116(3) 0.7549(12) 0.5799(16) 0.0278 Uiso 1.0 4 d
H28 H -0.012(3) 0.5737(12) 0.5575(17) 0.0278 Uiso 1.0 4 d
H29 H -0.103(3) 0.6489(12) 0.4772(16) 0.0278 Uiso 1.0 4 d

loop_
_atom_site_aniso_label
_atom_site_aniso_U_11
_atom_site_aniso_U_22
_atom_site_aniso_U_33
_atom_site_aniso_U_12
_atom_site_aniso_U_13
_atom_site_aniso_U_23
F1 0.0660(8) 0.0383(6) 0.0382(6) -0.0173(5) 0.0204(6) -0.0106(5)
O2 0.0472(8) 0.0393(7) 0.0345(7) 0.0082(6) 0.0168(6) -0.0057(5)
O3 0.0638(9) 0.0369(7) 0.0340(7) 0.0079(6) 0.0222(6) -0.0051(6)
O4 0.0352(7) 0.0647(9) 0.0361(7) -0.0061(6) 0.0113(6) -0.0026(6)
O5 0.0489(9) 0.0885(12) 0.0313(8) -0.0017(8) 0.0024(6) -0.0109(7)
N6 0.0333(7) 0.0294(7) 0.0209(7) 0.0032(6) 0.0092(6) 0.0003(5)
N7 0.0355(8) 0.0458(9) 0.0245(8) 0.0037(7) 0.0127(6) -0.0016(6)
C8 0.0247(8) 0.0309(8) 0.0280(9) 0.0012(6) 0.0040(7) -0.0032(7)
C9 0.0240(8) 0.0335(9) 0.0289(9) -0.0014(6) 0.0019(7) 0.0008(7)
C10 0.0336(10) 0.0357(9) 0.0442(11) -0.0002(7) 0.0019(8) 0.0050(8)
C11 0.0388(11) 0.0413(11) 0.0502(12) -0.0074(8) -0.0037(9) 0.0185(9)
C12 0.0351(10) 0.0621(13) 0.0325(10) -0.0130(9) -0.0002(8) 0.0178(9)
C13 0.0328(9) 0.0532(11) 0.0262(9) -0.0060(8) 0.0057(7) 0.0028(8)
C14 0.0260(8) 0.0363(9) 0.0244(8) -0.0030(7) 0.0034(7) 0.0010(7)
C15 0.0334(9) 0.0357(9) 0.0232(8) -0.0002(7) 0.0089(7) -0.0032(7)
C16 0.0351(10) 0.0356(9) 0.0281(9) -0.0016(7) 0.0124(7) 0.0016(7)
C17 0.0413(10) 0.0274(8) 0.0250(8) -0.0037(7) 0.0120(7) -0.0020(6)
C18 0.0495(11) 0.0367(10) 0.0304(9) 0.0139(8) 0.0180(8) 0.0090(8)
C19 0.0328(10) 0.0605(13) 0.0327(10) 0.0087(9) 0.0070(8) 0.0061(9)
C20 0.0379(10) 0.0454(10) 0.0277(9) 0.0024(8) 0.0060(8) 0.0015(8)

loop_
_atom_type_symbol
_atom_type_description
_atom_type_scat_dispersion_real
_atom_type_scat_dispersion_imag
_atom_type_scat_source
C C 0.0181 0.0091
;
International Tables for Crystallography
(1992, Vol. C, Tables 4.2.6.8 and 6.1.1.4)
;
H H 0.0000 0.0000
;
International Tables for Crystallography
(1992, Vol. C, Table 6.1.1.4)
;
O O 0.0492 0.0322
;
International Tables for Crystallography
(1992, Vol. C, Tables 4.2.6.8 and 6.1.1.4)
;
N N 0.0311 0.0180
;
International Tables for Crystallography
(1992, Vol. C, Tables 4.2.6.8 and 6.1.1.4)
;
F F 0.0727 0.0534
;
International Tables for Crystallography
(1992, Vol. C, Tables 4.2.6.8 and 6.1.1.4)
;

loop_
_geom_angle_atom_site_label_1
_geom_angle_atom_site_label_2
_geom_angle_atom_site_label_3
_geom_angle
_geom_angle_publ_flag
C8 N6 C15 110.75(13) yes
C8 N6 C17 127.90(14) yes
C15 N6 C17 121.20(13) yes
C16 N7 C20 127.65(16) yes
O2 C8 N6 124.49(15) yes
O2 C8 C9 129.42(15) yes
N6 C8 C9 106.10(14) yes
C8 C9 C10 129.76(16) yes
C8 C9 C14 108.51(14) yes
C10 C9 C14 121.71(16) yes
C9 C10 C11 116.97(18) yes
C10 C11 C12 121.51(19) yes
C11 C12 C13 121.21(19) yes
C12 C13 C14 117.06(17) yes
C9 C14 C13 121.52(16) yes
C9 C14 C15 108.52(14) yes
C13 C14 C15 129.96(16) yes
O3 C15 N6 124.21(15) yes
O3 C15 C14 129.76(16) yes
N6 C15 C14 106.02(14) yes
O4 C16 N7 122.82(16) yes
O4 C16 C17 120.66(14) yes
N7 C16 C17 116.34(14) yes
F1 C17 N6 106.22(12) yes
F1 C17 C16 104.42(13) yes
F1 C17 C18 109.48(13) yes
N6 C17 C16 111.08(13) yes
N6 C17 C18 112.69(14) yes
C16 C17 C18 112.42(13) yes
C17 C18 C19 110.11(15) yes
C18 C19 C20 113.91(16) yes
O5 C20 N7 119.79(17) yes
O5 C20 C19 123.96(16) yes
N7 C20 C19 116.22(14) yes
C16 N7 H25 115.1(11) no
C20 N7 H25 117.1(11) no
C9 C10 H21 120.3(10) no
C11 C10 H21 122.7(10) no
C10 C11 H22 121.1(12) no
C12 C11 H22 117.4(12) no
C11 C12 H23 121.2(10) no
C13 C12 H23 117.6(10) no
C12 C13 H24 123.8(11) no
C14 C13 H24 119.0(11) no
C17 C18 H26 109.5(10) no
C17 C18 H27 107.4(10) no
C19 C18 H26 110.2(10) no
C19 C18 H27 110.5(10) no
H26 C18 H27 109.1(15) no
C18 C19 H28 111.0(11) no
C18 C19 H29 114.2(11) no
C20 C19 H28 104.2(12) no
C20 C19 H29 105.2(12) no
H28 C19 H29 107.5(15) no

loop_
_geom_bond_atom_site_label_1
_geom_bond_atom_site_label_2
_geom_bond_distance
_geom_bond_publ_flag
F1 C17 1.3868(18) yes
O2 C8 1.207(2) yes
O3 C15 1.204(2) yes
O4 C16 1.205(2) yes
O5 C20 1.209(2) yes
N6 C8 1.406(2) yes
N6 C15 1.418(2) yes
N6 C17 1.455(2) yes
N7 C16 1.368(2) yes
N7 C20 1.379(3) yes
C8 C9 1.479(3) yes
C9 C10 1.378(3) yes
C9 C14 1.385(3) yes
C10 C11 1.389(3) yes
C11 C12 1.391(3) yes
C12 C13 1.385(3) yes
C13 C14 1.387(3) yes
C14 C15 1.473(3) yes
C16 C17 1.552(3) yes
C17 C18 1.506(3) yes
C18 C19 1.512(3) yes
C19 C20 1.501(3) yes
N7 H25 0.86(2) no
C10 H21 0.993(18) no
C11 H22 0.931(18) no
C12 H23 0.958(19) no
C13 H24 0.950(19) no
C18 H26 0.990(19) no
C18 H27 0.987(18) no
C19 H28 0.939(19) no
C19 H29 0.929(17) no

loop_
_geom_contact_atom_site_label_1
_geom_contact_atom_site_label_2
_geom_contact_distance
_geom_contact_publ_flag
_geom_contact_site_symmetry_2
F1 O3 2.7630(18) no .
F1 O4 2.6154(18) no .
F1 N7 3.4925(17) no .
F1 C8 3.4756(19) no .
F1 C15 2.785(2) no .
O2 O4 3.0554(18) no .
O2 N7 3.0672(19) no .
O2 C10 3.129(3) no .
O2 C14 3.500(2) no .
O2 C15 3.479(2) no .
O2 C16 2.684(2) no .
O2 C17 2.988(2) no .
O3 C8 3.473(2) no .
O3 C9 3.494(2) no .
O3 C13 3.138(3) no .
O3 C17 2.863(3) no .
O3 C18 3.168(3) no .
O4 N6 3.1201(19) no .
O4 C8 3.371(2) no .
O4 C20 3.553(2) no .
O5 C16 3.531(2) no .
N6 N7 3.3629(19) no .
N6 C19 3.093(2) no .
N7 C8 3.585(2) no .
N7 C18 2.792(3) no .
C8 C16 2.912(3) no .
C8 C18 3.580(3) no .
C9 C12 2.742(3) no .
C10 C13 2.835(3) no .
C11 C14 2.737(3) no .
C15 C18 3.160(3) no .
C16 C19 2.890(3) no .
C17 C20 2.916(3) no .
F1 N7 3.4715(18) no 4_565
F1 C10 3.394(3) no 2_656
F1 C11 3.323(3) no 3_667
F1 C12 3.572(2) no 3_667
O2 O4 3.4132(18) no 3_666
O2 O5 3.4388(19) no 3_566
O2 N7 2.972(2) no 3_666
O2 C16 3.593(3) no 3_666
O2 C19 3.587(3) no 3_566
O3 N7 3.3566(19) no 4_565
O3 C12 3.287(3) no 3_567
O3 C18 3.110(3) no 4_565
O3 C19 3.409(3) no 4_565
O3 C20 3.251(3) no 4_565
O4 O2 3.4132(18) no 3_666
O4 C10 3.378(3) no 2_656
O4 C11 3.453(3) no 2_656
O4 C12 3.410(3) no 3_667
O4 C19 3.376(3) no 1_655
O5 O2 3.4388(19) no 3_566
O5 N6 3.586(2) no 3_566
O5 C8 3.152(2) no 3_566
O5 C9 3.2552(19) no 3_566
O5 C13 3.518(3) no 1_554
N6 O5 3.586(2) no 3_566
N6 C12 3.454(2) no 3_667
N7 F1 3.4715(18) no 4_564
N7 O2 2.972(2) no 3_666
N7 O3 3.3566(19) no 4_564
C8 O5 3.152(2) no 3_566
C8 C12 3.410(3) no 3_667
C8 C13 3.528(3) no 3_667
C9 O5 3.2552(19) no 3_566
C9 C13 3.426(3) no 3_667
C9 C14 3.549(2) no 3_667
C10 F1 3.394(3) no 2_646
C10 O4 3.378(3) no 2_646
C10 C14 3.585(3) no 3_667
C11 F1 3.323(3) no 3_667
C11 O4 3.453(3) no 2_646
C11 C15 3.441(3) no 3_667
C12 F1 3.572(2) no 3_667
C12 O3 3.287(3) no 3_567
C12 O4 3.410(3) no 3_667
C12 N6 3.454(2) no 3_667
C12 C8 3.410(3) no 3_667
C12 C15 3.538(3) no 3_567
C13 O5 3.518(3) no 1_556
C13 C8 3.528(3) no 3_667
C13 C9 3.426(3) no 3_667
C13 C13 3.282(3) no 3_567
C13 C14 3.415(3) no 3_567
C14 C9 3.549(2) no 3_667
C14 C10 3.585(3) no 3_667
C14 C13 3.415(3) no 3_567
C15 C11 3.441(3) no 3_667
C15 C12 3.538(3) no 3_567
C16 O2 3.593(3) no 3_666
C18 O3 3.110(3) no 4_564
C19 O2 3.587(3) no 3_566
C19 O3 3.409(3) no 4_564
C19 O4 3.376(3) no 1_455
C20 O3 3.251(3) no 4_564
F1 H26 2.669(17) no .
F1 H27 2.452(16) no .
O2 H21 2.985(18) no .
O2 H25 3.395(18) no .
O2 H28 3.366(17) no .
O3 H24 2.977(18) no .
O3 H26 2.567(17) no .
O4 H25 2.400(17) no .
O5 H25 2.390(17) no .
O5 H28 2.725(19) no .
O5 H29 2.470(19) no .
N6 H26 2.583(17) no .
N6 H27 3.272(17) no .
N6 H28 2.849(17) no .
N7 H27 2.970(18) no .
N7 H28 2.831(19) no .
N7 H29 3.137(19) no .
C8 H21 2.840(17) no .
C8 H28 3.235(17) no .
C9 H22 3.213(18) no .
C9 H24 3.265(19) no .
C10 H23 3.293(19) no .
C11 H24 3.295(18) no .
C12 H21 3.335(18) no .
C13 H22 3.237(18) no .
C14 H21 3.308(18) no .
C14 H23 3.224(18) no .
C15 H24 2.810(19) no .
C15 H26 2.814(16) no .
C16 H26 3.388(18) no .
C16 H27 2.780(17) no .
C16 H28 3.193(17) no .
C17 H25 3.255(19) no .
C17 H28 2.701(17) no .
C17 H29 3.303(17) no .
C19 H25 3.226(19) no .
C20 H26 3.368(18) no .
C20 H27 2.787(18) no .
H21 H22 2.41(3) no .
H22 H23 2.32(3) no .
H23 H24 2.36(3) no .
H25 H28 3.58(3) no .
H26 H28 2.35(3) no .
H26 H29 2.43(3) no .
H27 H28 2.84(3) no .
H27 H29 2.39(3) no .
F1 H21 2.470(18) no 2_656
F1 H22 2.814(16) no 3_667
F1 H23 3.296(16) no 3_667
F1 H25 3.147(18) no 4_565
O2 H23 3.555(16) no 3_667
O2 H25 2.146(19) no 3_666
O2 H28 3.436(16) no 3_566
O2 H29 2.963(17) no 3_566
O3 H23 3.106(16) no 3_567
O3 H27 2.257(18) no 4_565
O3 H29 3.390(18) no 4_565
O4 H21 2.715(17) no 2_656
O4 H22 2.885(18) no 2_656
O4 H23 2.593(17) no 3_667
O4 H25 3.578(17) no 3_666
O4 H26 3.283(17) no 1_655
O4 H28 3.230(18) no 1_655
O4 H29 2.87(2) no 1_655
O5 H23 3.490(18) no 1_554
O5 H24 2.701(19) no 1_554
O5 H26 3.590(17) no 4_564
O5 H28 2.672(19) no 3_566
N6 H23 3.434(17) no 3_667
N7 H28 3.543(18) no 3_566
C8 H23 3.416(17) no 3_667
C8 H25 3.247(19) no 3_666
C8 H29 3.568(17) no 3_566
C9 H24 3.572(18) no 3_567
C10 H26 3.579(17) no 2_546
C11 H27 3.421(16) no 2_546
C11 H29 3.295(18) no 2_546
C13 H24 3.240(16) no 3_567
C14 H24 3.180(17) no 3_567
C15 H22 3.567(17) no 3_667
C15 H23 3.313(17) no 3_567
C15 H27 3.249(18) no 4_565
C16 H21 3.159(17) no 2_656
C16 H22 3.374(18) no 2_656
C16 H23 3.378(16) no 3_667
C17 H21 3.388(17) no 2_656
C19 H22 3.416(17) no 2_556
C19 H28 3.136(18) no 3_566
C20 H28 2.805(18) no 3_566
H21 F1 2.470(18) no 2_646
H21 O4 2.715(17) no 2_646
H21 C16 3.159(17) no 2_646
H21 C17 3.388(17) no 2_646
H21 H26 3.36(3) no 2_546
H22 F1 2.814(16) no 3_667
H22 O4 2.885(18) no 2_646
H22 C15 3.567(17) no 3_667
H22 C16 3.374(18) no 2_646
H22 C19 3.416(17) no 2_546
H22 H25 3.41(3) no 2_646
H22 H26 3.56(3) no 2_546
H22 H27 3.38(3) no 2_546
H22 H29 2.63(3) no 2_546
H23 F1 3.296(16) no 3_667
H23 O2 3.555(16) no 3_667
H23 O3 3.106(16) no 3_567
H23 O4 2.593(17) no 3_667
H23 O5 3.490(18) no 1_556
H23 N6 3.434(17) no 3_667
H23 C8 3.416(17) no 3_667
H23 C15 3.313(17) no 3_567
H23 C16 3.378(16) no 3_667
H23 H26 3.00(3) no 3_567
H23 H28 3.59(3) no 3_567
H24 O5 2.701(19) no 1_556
H24 C9 3.572(18) no 3_567
H24 C13 3.240(16) no 3_567
H24 C14 3.180(17) no 3_567
H24 H24 3.47(3) no 3_567
H24 H25 3.58(3) no 1_556
H24 H27 3.02(3) no 4_565
H25 F1 3.147(18) no 4_564
H25 O2 2.146(19) no 3_666
H25 O4 3.578(17) no 3_666
H25 C8 3.247(19) no 3_666
H25 H22 3.41(3) no 2_656
H25 H24 3.58(3) no 1_554
H26 O4 3.283(17) no 1_455
H26 O5 3.590(17) no 4_565
H26 C10 3.579(17) no 2_556
H26 H21 3.36(3) no 2_556
H26 H22 3.56(3) no 2_556
H26 H23 3.00(3) no 3_567
H27 O3 2.257(18) no 4_564
H27 C11 3.421(16) no 2_556
H27 C15 3.249(18) no 4_564
H27 H22 3.38(3) no 2_556
H27 H24 3.02(3) no 4_564
H28 O2 3.436(16) no 3_566
H28 O4 3.230(18) no 1_455
H28 O5 2.672(19) no 3_566
H28 N7 3.543(18) no 3_566
H28 C19 3.136(18) no 3_566
H28 C20 2.805(18) no 3_566
H28 H23 3.59(3) no 3_567
H28 H28 2.55(3) no 3_566
H28 H29 3.44(3) no 3_566
H29 O2 2.963(17) no 3_566
H29 O3 3.390(18) no 4_564
H29 O4 2.87(2) no 1_455
H29 C8 3.568(17) no 3_566
H29 C11 3.295(18) no 2_556
H29 H22 2.63(3) no 2_556
H29 H28 3.44(3) no 3_566

loop_
_geom_hbond_atom_site_label_D
_geom_hbond_atom_site_label_H
_geom_hbond_atom_site_label_A
_geom_hbond_site_symmetry_A
_geom_hbond_distance_DA
_geom_hbond_distance_DH
_geom_hbond_distance_HA
_geom_hbond_angle_DHA
_geom_hbond_publ_flag
N7 H25 O2 3_666 2.972(2) 0.863 2.15(2) 159.9(16) no

loop_
_geom_torsion_atom_site_label_1
_geom_torsion_atom_site_label_2
_geom_torsion_atom_site_label_3
_geom_torsion_atom_site_label_4
_geom_torsion
_geom_torsion_publ_flag
C8 N6 C15 O3 -177.09(13) no
C8 N6 C15 C14 1.76(15) no
C15 N6 C8 O2 -179.56(13) no
C15 N6 C8 C9 0.23(15) no
C8 N6 C17 F1 -126.31(14) no
C8 N6 C17 C16 -13.35(19) no
C8 N6 C17 C18 113.82(15) no
C17 N6 C8 O2 -4.0(3) no
C17 N6 C8 C9 175.74(12) no
C15 N6 C17 F1 48.78(18) no
C15 N6 C17 C16 161.74(12) no
C15 N6 C17 C18 -71.09(16) no
C17 N6 C15 O3 7.1(3) no
C17 N6 C15 C14 -174.10(11) no
C16 N7 C20 O5 -175.53(15) no
C16 N7 C20 C19 2.8(3) no
C20 N7 C16 O4 -179.07(15) no
C20 N7 C16 C17 -3.9(3) no
O2 C8 C9 C10 -0.8(3) no
O2 C8 C9 C14 177.49(15) no
N6 C8 C9 C10 179.44(13) no
N6 C8 C9 C14 -2.28(15) no
C8 C9 C10 C11 176.62(13) no
C8 C9 C14 C13 -176.73(12) no
C8 C9 C14 C15 3.37(16) no
C10 C9 C14 C13 1.7(3) no
C10 C9 C14 C15 -178.18(13) no
C14 C9 C10 C11 -1.5(3) no
C9 C10 C11 C12 -0.1(3) no
C10 C11 C12 C13 1.4(3) no
C11 C12 C13 C14 -1.1(3) no
C12 C13 C14 C9 -0.4(3) no
C12 C13 C14 C15 179.51(14) no
C9 C14 C15 O3 175.57(15) no
C9 C14 C15 N6 -3.19(16) no
C13 C14 C15 O3 -4.3(3) no
C13 C14 C15 N6 176.92(15) no
O4 C16 C17 F1 32.61(19) no
O4 C16 C17 N6 -81.49(18) no
O4 C16 C17 C18 151.20(14) no
N7 C16 C17 F1 -142.63(13) no
N7 C16 C17 N6 103.28(15) no
N7 C16 C17 C18 -24.04(19) no
F1 C17 C18 C19 166.42(12) no
N6 C17 C18 C19 -75.61(16) no
C16 C17 C18 C19 50.84(18) no
C17 C18 C19 C20 -52.9(2) no
C18 C19 C20 O5 -155.18(16) no
C18 C19 C20 N7 26.6(3) no
